data_1508866
loop_
_publ_author_name
'Riofski, Mark V.'
'Hart, Allison D.'
'Colby, David A.'

_publ_section_title
;
 Amidinate salt of hexafluoroacetone hydrate for the preparation of
 fluorinated compounds by the release of trifluoroacetate.
;
_journal_issue 1
_journal_name_full 'Organic letters'
_journal_page_first 208
_journal_page_last 211
_journal_paper_doi 10.1021/ol303291x
_journal_volume 15
_journal_year 2013
_chemical_formula_moiety 'C3 H1 F6 O2,C9 H17 N2'
_chemical_formula_sum 'C12 H18 F6 N2 O2'
_chemical_formula_weight 336.28
_space_group_IT_number 13
_symmetry_cell_setting monoclinic
_symmetry_space_group_name_Hall '-P 2yc'
_symmetry_space_group_name_H-M 'P 1 2/c 1'
_cell_angle_alpha 90.00
_cell_angle_beta 103.222(7)
_cell_angle_gamma 90.00
_cell_formula_units_Z 4
_cell_length_a 9.4219(2)
_cell_length_b 8.6467(2)
_cell_length_c 18.7345(13)
_cell_measurement_reflns_used 16333
_cell_measurement_temperature 150.0(2)
_cell_measurement_theta_max 66
_cell_measurement_theta_min 7
_cell_volume 1485.81(12)
_computing_cell_refinement 'CrystalClear (Rigaku, 2001)'
_computing_data_collection 'CrystalClear(Rigaku, 2001)'
_computing_data_reduction 'CrystalClear (Rigaku, 2001)'
_computing_molecular_graphics
;
    ORTEP (Johnson, 1976)
    PLATON (Spek, 2003)
;
_computing_publication_material 'SHELX97(Sheldrick, 2008) and local programs'
_computing_structure_refinement 'SHELX97 (Sheldrick, 2008)'
_computing_structure_solution
;
 Direct methods (SIR2004, Burla et al., 2005)
;
_diffrn_ambient_temperature 150.0(2)
_diffrn_measured_fraction_theta_full 0.9900
_diffrn_measured_fraction_theta_max 0.9900
_diffrn_measurement_details
;
Data were collected on a Rigaku Rapid which has a quarter 
chi circle and a 200 degree curved image plate at a fixed 
distance of 127.4mm.  Strategy was optimized using the 
CrystalClear software.  The completeness is the best 
that can be obtained with this geometry. The missing data are not cusp 
data but mostly high angle data.
;
_diffrn_measurement_device_type Rigaku_Rapid_II
_diffrn_measurement_method \w
_diffrn_radiation_monochromator 'confocal optics'
_diffrn_radiation_type CU-K\a
_diffrn_radiation_wavelength 1.54184
_diffrn_reflns_av_R_equivalents 0.0445
_diffrn_reflns_av_sigmaI/netI 0.0413
_diffrn_reflns_limit_h_max 10
_diffrn_reflns_limit_h_min -11
_diffrn_reflns_limit_k_max 8
_diffrn_reflns_limit_k_min -10
_diffrn_reflns_limit_l_max 21
_diffrn_reflns_limit_l_min -22
_diffrn_reflns_number 16333
_diffrn_reflns_theta_full 66.6
_diffrn_reflns_theta_max 66.59
_diffrn_reflns_theta_min 7.04
_diffrn_standards_number 0
_exptl_absorpt_coefficient_mu 1.355
_exptl_absorpt_correction_T_max 0.8973
_exptl_absorpt_correction_T_min 0.7249
_exptl_absorpt_correction_type multi-scan
_exptl_absorpt_process_details 'CrystalClear (Rigaku, 2001)'
_exptl_crystal_colour colorless
_exptl_crystal_density_diffrn 1.503
_exptl_crystal_density_method 'not measured'
_exptl_crystal_description needle
_exptl_crystal_F_000 696
_exptl_crystal_size_max 0.20
_exptl_crystal_size_mid 0.10
_exptl_crystal_size_min 0.08
_refine_diff_density_max 0.23
_refine_diff_density_min -0.31
_refine_ls_extinction_method none
_refine_ls_goodness_of_fit_ref 1.166
_refine_ls_hydrogen_treatment mixed
_refine_ls_matrix_type full
_refine_ls_number_parameters 207
_refine_ls_number_reflns 2613
_refine_ls_number_restraints 0
_refine_ls_R_factor_all 0.073
_refine_ls_R_factor_gt 0.047
_refine_ls_shift/su_max 0.000
_refine_ls_structure_factor_coef Fsqd
_refine_ls_weighting_details 'w=1/[\s^2^(Fo^2^)+(0.0529P)^2^+0.9875P] where P=(Fo^2^+2Fc^2^)/3'
_refine_ls_weighting_scheme calc
_refine_ls_wR_factor_gt 0.107
_refine_ls_wR_factor_ref 0.153
_reflns_number_gt 1785
_reflns_number_total 2613
_reflns_threshold_expression >2.0\s(I)
_cod_data_source_file ol303291x_si_001.cif
_cod_data_source_block MVR472
_cod_depositor_comments
;
The following automatic conversions were performed:

'_refine_ls_weighting_scheme' value 'calc ' changed to 'calc'
according to /home/saulius/struct/CIF-dictionaries/cif_core.dic
dictionary named 'cif_core.dic' version 2.4.2 from 2011-04-26.

Automatic conversion script
Id: cif_fix_values 1891 2012-01-12 08:04:46Z andrius 

The following automatic conversions were performed:

data name '_iucr_refine_instruction_details' was replaced with
'_iucr_refine_instructions_details' as specified in the replacement
file 'data/replacement-values/replacement_tags.lst'.

Automatic conversion script
Id: cif_correct_tags 9268 2022-04-12 08:56:07Z antanas 
;
_cod_original_cell_volume 1485.81(11)
_cod_database_code 1508866

loop_
_symmetry_equiv_pos_as_xyz
'x, y, z'
'-x, y, -z+1/2'
'-x, -y, -z'
'x, -y, z-1/2'

loop_
_atom_site_label
_atom_site_fract_x
_atom_site_fract_y
_atom_site_fract_z
_atom_site_U_iso_or_equiv
_atom_site_adp_type
_atom_site_occupancy
_atom_site_symmetry_multiplicity
_atom_site_calc_flag
_atom_site_refinement_flags
F1 0.03283(19) -0.4283(2) 0.35383(10) 0.0630(6) Uani 1 1 d .
F2 -0.1146(2) -0.2355(2) 0.33206(9) 0.0588(5) Uani 1 1 d .
F3 -0.1814(3) -0.4565(3) 0.28518(10) 0.0770(7) Uani 1 1 d .
F4 -0.37018(19) -0.2674(2) 0.37898(11) 0.0655(6) Uani 1 1 d .
F5 -0.4017(2) -0.5092(3) 0.35321(15) 0.0866(8) Uani 1 1 d .
F6 -0.3681(2) -0.4329(3) 0.46459(14) 0.0967(9) Uani 1 1 d .
O1 -0.0899(2) -0.3391(2) 0.47053(10) 0.0483(6) Uani 1 1 d .
O2 -0.1352(2) -0.5895(2) 0.42680(12) 0.0456(5) Uani 1 1 d .
N1 0.1777(3) 0.0667(3) 0.49417(12) 0.0417(6) Uani 1 1 d .
N5 0.2428(2) -0.0841(3) 0.40524(12) 0.0399(6) Uani 1 1 d .
C2 0.2225(3) -0.0517(4) 0.55062(15) 0.0447(7) Uani 1 1 d .
C3 0.3477(3) -0.1429(3) 0.53465(16) 0.0440(7) Uani 1 1 d .
C4 0.3040(3) -0.2061(4) 0.45816(16) 0.0476(8) Uani 1 1 d .
C6 0.2394(3) -0.1170(4) 0.32760(15) 0.0518(8) Uani 1 1 d .
C7 0.3444(3) -0.0184(4) 0.29634(16) 0.0520(8) Uani 1 1 d .
C8 0.2927(3) 0.1446(4) 0.27599(17) 0.0578(9) Uani 1 1 d .
C9 0.2596(3) 0.2396(4) 0.33884(17) 0.0554(9) Uani 1 1 d .
C10 0.1390(3) 0.1726(4) 0.37241(15) 0.0485(8) Uani 1 1 d .
C11 0.1886(3) 0.0447(3) 0.42584(14) 0.0376(7) Uani 1 1 d .
C12 -0.1066(3) -0.3892(4) 0.34597(15) 0.0443(7) Uani 1 1 d .
C13 -0.1585(3) -0.4295(3) 0.41576(15) 0.0369(6) Uani 1 1 d .
C14 -0.3258(4) -0.4122(4) 0.4021(2) 0.0582(9) Uani 1 1 d .
H1 0.144(4) 0.177(5) 0.510(2) 0.082(12) Uiso 1 1 d .
H2 -0.062(4) -0.596(4) 0.464(2) 0.074(13) Uiso 1 1 d .
H2A 0.1396 -0.1217 0.5512 0.054 Uiso 1 1 calc R
H2B 0.2525 -0.0022 0.5994 0.054 Uiso 1 1 calc R
H3A 0.4342 -0.0753 0.5393 0.053 Uiso 1 1 calc R
H3B 0.3733 -0.2288 0.5702 0.053 Uiso 1 1 calc R
H4A 0.3902 -0.2523 0.4445 0.057 Uiso 1 1 calc R
H4B 0.2305 -0.2888 0.4564 0.057 Uiso 1 1 calc R
H6A 0.1391 -0.0997 0.2982 0.062 Uiso 1 1 calc R
H6B 0.2634 -0.2274 0.3227 0.062 Uiso 1 1 calc R
H7A 0.4386 -0.0132 0.3329 0.062 Uiso 1 1 calc R
H7B 0.3623 -0.0702 0.2521 0.062 Uiso 1 1 calc R
H8A 0.2035 0.1396 0.2361 0.069 Uiso 1 1 calc R
H8B 0.3683 0.1991 0.2566 0.069 Uiso 1 1 calc R
H9A 0.2309 0.3452 0.3207 0.067 Uiso 1 1 calc R
H9B 0.3499 0.2486 0.3779 0.067 Uiso 1 1 calc R
H10A 0.0983 0.2567 0.3975 0.058 Uiso 1 1 calc R
H10B 0.0595 0.1335 0.3324 0.058 Uiso 1 1 calc R

loop_
_atom_site_aniso_label
_atom_site_aniso_U_11
_atom_site_aniso_U_22
_atom_site_aniso_U_33
_atom_site_aniso_U_12
_atom_site_aniso_U_13
_atom_site_aniso_U_23
F1 0.0580(11) 0.0691(14) 0.0712(13) 0.0059(10) 0.0340(10) 0.0054(10)
F2 0.0754(13) 0.0506(12) 0.0512(11) 0.0005(9) 0.0162(9) 0.0192(9)
F3 0.1043(16) 0.0829(16) 0.0382(10) -0.0106(13) 0.0043(10) -0.0153(10)
F4 0.0532(11) 0.0471(12) 0.0946(15) 0.0165(9) 0.0136(10) 0.0222(11)
F5 0.0433(11) 0.0595(14) 0.143(2) -0.0065(10) -0.0067(12) 0.0134(14)
F6 0.0833(15) 0.1001(19) 0.131(2) 0.0398(13) 0.0738(15) 0.0550(16)
O1 0.0669(14) 0.0407(12) 0.0330(10) 0.0203(10) 0.0026(9) 0.0000(9)
O2 0.0466(12) 0.0324(12) 0.0567(14) 0.0053(9) 0.0093(11) 0.0070(10)
N1 0.0545(15) 0.0429(15) 0.0296(12) 0.0132(12) 0.0135(11) 0.0021(11)
N5 0.0414(13) 0.0467(15) 0.0324(12) 0.0032(11) 0.0102(10) -0.0086(11)
C2 0.0593(19) 0.0441(18) 0.0309(14) 0.0053(14) 0.0105(13) 0.0044(13)
C3 0.0399(16) 0.0406(17) 0.0490(17) -0.0014(13) 0.0052(13) 0.0090(14)
C4 0.0475(17) 0.0435(18) 0.0541(19) 0.0072(14) 0.0159(14) -0.0002(15)
C6 0.0526(18) 0.068(2) 0.0375(16) -0.0052(16) 0.0153(14) -0.0176(16)
C7 0.0455(17) 0.075(2) 0.0386(16) -0.0020(16) 0.0154(14) -0.0088(16)
C8 0.0464(18) 0.086(3) 0.0432(18) 0.0096(17) 0.0156(14) 0.0137(17)
C9 0.0562(19) 0.068(2) 0.0450(18) 0.0166(17) 0.0169(15) 0.0198(16)
C10 0.0468(17) 0.064(2) 0.0356(16) 0.0181(15) 0.0107(13) 0.0095(15)
C11 0.0331(14) 0.0456(17) 0.0338(14) 0.0054(12) 0.0071(11) -0.0006(12)
C12 0.0524(18) 0.0424(18) 0.0361(16) -0.0015(14) 0.0063(13) -0.0014(13)
C13 0.0444(15) 0.0282(14) 0.0388(15) 0.0077(12) 0.0111(12) 0.0052(12)
C14 0.0498(19) 0.050(2) 0.079(2) 0.0108(16) 0.0233(18) 0.0236(19)

loop_
_atom_type_symbol
_atom_type_description
_atom_type_scat_dispersion_real
_atom_type_scat_dispersion_imag
_atom_type_scat_source
C C 0.0181 0.0091 'International Tables Vol C Tables 4.2.6.8 and 6.1.1.4'
H H 0.0000 0.0000 'International Tables Vol C Tables 4.2.6.8 and 6.1.1.4'
N N 0.0311 0.0180 'International Tables Vol C Tables 4.2.6.8 and 6.1.1.4'
O O 0.0492 0.0322 'International Tables Vol C Tables 4.2.6.8 and 6.1.1.4'
F F 0.0727 0.0534 'International Tables Vol C Tables 4.2.6.8 and 6.1.1.4'

loop_
_geom_angle_atom_site_label_1
_geom_angle_atom_site_label_2
_geom_angle_atom_site_label_3
_geom_angle
C13 O2 H2 105(3)
C11 N1 C2 121.7(2)
C11 N1 H1 119(2)
C2 N1 H1 119(2)
C11 N5 C4 121.8(2)
C11 N5 C6 121.9(3)
C4 N5 C6 116.3(2)
N1 C2 C3 109.4(2)
N1 C2 H2A 109.80
C3 C2 H2A 109.80
N1 C2 H2B 109.80
C3 C2 H2B 109.80
H2A C2 H2B 108.20
C4 C3 C2 108.9(2)
C4 C3 H3A 109.90
C2 C3 H3A 109.90
C4 C3 H3B 109.90
C2 C3 H3B 109.90
H3A C3 H3B 108.30
N5 C4 C3 111.2(2)
N5 C4 H4A 109.40
C3 C4 H4A 109.40
N5 C4 H4B 109.40
C3 C4 H4B 109.40
H4A C4 H4B 108.00
N5 C6 C7 113.7(3)
N5 C6 H6A 108.80
C7 C6 H6A 108.80
N5 C6 H6B 108.80
C7 C6 H6B 108.80
H6A C6 H6B 107.70
C8 C7 C6 114.8(3)
C8 C7 H7A 108.60
C6 C7 H7A 108.60
C8 C7 H7B 108.60
C6 C7 H7B 108.60
H7A C7 H7B 107.50
C7 C8 C9 114.7(3)
C7 C8 H8A 108.60
C9 C8 H8A 108.60
C7 C8 H8B 108.60
C9 C8 H8B 108.60
H8A C8 H8B 107.60
C8 C9 C10 114.5(3)
C8 C9 H9A 108.60
C10 C9 H9A 108.60
C8 C9 H9B 108.60
C10 C9 H9B 108.60
H9A C9 H9B 107.60
C11 C10 C9 114.0(2)
C11 C10 H10A 108.70
C9 C10 H10A 108.70
C11 C10 H10B 108.70
C9 C10 H10B 108.70
H10A C10 H10B 107.60
N5 C11 N1 121.7(3)
N5 C11 C10 120.8(2)
N1 C11 C10 117.5(3)
F3 C12 F1 107.4(2)
F3 C12 F2 105.6(2)
F1 C12 F2 106.3(2)
F3 C12 C13 114.9(3)
F1 C12 C13 110.2(2)
F2 C12 C13 111.9(2)
O1 C13 O2 115.5(2)
O1 C13 C12 109.2(2)
O2 C13 C12 106.2(2)
O1 C13 C14 111.5(2)
O2 C13 C14 103.8(2)
C12 C13 C14 110.4(2)
F5 C14 F6 107.4(3)
F5 C14 F4 106.5(3)
F6 C14 F4 105.8(3)
F5 C14 C13 114.9(3)
F6 C14 C13 109.9(3)
F4 C14 C13 111.7(3)

loop_
_geom_bond_atom_site_label_1
_geom_bond_atom_site_label_2
_geom_bond_distance
F1 C12 1.332(3)
F2 C12 1.353(3)
F3 C12 1.328(3)
F4 C14 1.359(4)
F5 C14 1.325(4)
F6 C14 1.332(4)
O1 C13 1.334(3)
O2 C13 1.409(3)
O2 H2 0.86(4)
N1 C11 1.321(3)
N1 C2 1.464(3)
N1 H1 1.06(4)
N5 C11 1.320(3)
N5 C4 1.472(4)
N5 C6 1.475(3)
C2 C3 1.505(4)
C2 H2A 0.9900
C2 H2B 0.9900
C3 C4 1.501(4)
C3 H3A 0.9900
C3 H3B 0.9900
C4 H4A 0.9900
C4 H4B 0.9900
C6 C7 1.521(4)
C6 H6A 0.9900
C6 H6B 0.9900
C7 C8 1.511(5)
C7 H7A 0.9900
C7 H7B 0.9900
C8 C9 1.525(4)
C8 H8A 0.9900
C8 H8B 0.9900
C9 C10 1.533(4)
C9 H9A 0.9900
C9 H9B 0.9900
C10 C11 1.493(4)
C10 H10A 0.9900
C10 H10B 0.9900
C12 C13 1.537(4)
C13 C14 1.546(4)

loop_
_geom_hbond_atom_site_label_D
_geom_hbond_atom_site_label_H
_geom_hbond_atom_site_label_A
_geom_hbond_distance_DH
_geom_hbond_distance_HA
_geom_hbond_distance_DA
_geom_hbond_angle_DHA
_geom_hbond_site_symmetry_A
N1 H1 O1 1.07(4) 1.56(4) 2.631(4) 177(3) 3_556
O2 H2 O1 0.86(3) 1.75(3) 2.591(3) 164(3) 3_546

loop_
_geom_torsion_atom_site_label_1
_geom_torsion_atom_site_label_2
_geom_torsion_atom_site_label_3
_geom_torsion_atom_site_label_4
_geom_torsion
C11 N1 C2 C3 31.9(4)
N1 C2 C3 C4 -54.9(3)
C11 N5 C4 C3 -21.6(4)
C6 N5 C4 C3 161.1(2)
C2 C3 C4 N5 50.4(3)
C11 N5 C6 C7 71.7(4)
C4 N5 C6 C7 -111.0(3)
N5 C6 C7 C8 -78.4(3)
C6 C7 C8 C9 58.0(4)
C7 C8 C9 C10 -60.8(4)
C8 C9 C10 C11 80.4(3)
C4 N5 C11 N1 -4.4(4)
C6 N5 C11 N1 172.7(3)
C4 N5 C11 C10 174.7(3)
C6 N5 C11 C10 -8.2(4)
C2 N1 C11 N5 -1.2(4)
C2 N1 C11 C10 179.6(3)
C9 C10 C11 N5 -60.8(4)
C9 C10 C11 N1 118.3(3)
F3 C12 C13 O1 -171.2(2)
F1 C12 C13 O1 67.3(3)
F2 C12 C13 O1 -50.8(3)
F3 C12 C13 O2 63.6(3)
F1 C12 C13 O2 -57.9(3)
F2 C12 C13 O2 -176.0(2)
F3 C12 C13 C14 -48.3(4)
F1 C12 C13 C14 -169.8(3)
F2 C12 C13 C14 72.1(3)
O1 C13 C14 F5 -173.8(2)
O2 C13 C14 F5 -48.8(3)
C12 C13 C14 F5 64.6(3)
O1 C13 C14 F6 -52.5(4)
O2 C13 C14 F6 72.5(3)
C12 C13 C14 F6 -174.1(3)
O1 C13 C14 F4 64.6(3)
O2 C13 C14 F4 -170.4(3)
C12 C13 C14 F4 -57.0(4)

loop_
_cod_related_entry_id
_cod_related_entry_database
_cod_related_entry_code
1 ChemSpider 30652098
